data_4100967
_journal_name_full 'Journal of the American Chemical Society'
_journal_year 2005
_chemical_formula_moiety 'C22 H52 N3 P2 Ru Si2, C F3 S O3'
_chemical_formula_sum 'C23 H52 F3 N3 O3 P2 Ru S Si2'
_chemical_formula_weight 726.93
_space_group_IT_number 14
_symmetry_cell_setting monoclinic
_symmetry_space_group_name_Hall '-P 2yn'
_symmetry_space_group_name_H-M 'P 1 21/n 1'
_cell_angle_alpha 90.00
_cell_angle_beta 104.497(2)
_cell_angle_gamma 90.00
_cell_formula_units_Z 4
_cell_length_a 12.7158(7)
_cell_length_b 20.4866(11)
_cell_length_c 13.5670(7)
_cell_measurement_temperature 130(2)
_cell_volume 3421.7(3)
_diffrn_ambient_temperature 130(2)
_exptl_crystal_density_diffrn 1.411
_cod_original_sg_symbol_H-M 'P 21/n'
_cod_database_code 4100967

loop_
_symmetry_equiv_pos_as_xyz
'x, y, z'
'-x+1/2, y+1/2, -z+1/2'
'-x, -y, -z'
'x-1/2, -y-1/2, z-1/2'

loop_
_atom_site_label
_atom_site_type_symbol
_atom_site_fract_x
_atom_site_fract_y
_atom_site_fract_z
_atom_site_U_iso_or_equiv
_atom_site_adp_type
_atom_site_occupancy
_atom_site_symmetry_multiplicity
_atom_site_calc_flag
_atom_site_refinement_flags
_atom_site_disorder_assembly
_atom_site_disorder_group
Ru1 Ru 0.22786(2) 0.130290(14) 0.18425(2) 0.01604(9) Uani 1 1 d . . .
P1 P 0.27144(8) 0.13514(4) 0.02688(7) 0.0172(2) Uani 1 1 d . . .
P2 P 0.21235(8) 0.12203(5) 0.35446(7) 0.0175(2) Uani 1 1 d . . .
Si1 Si 0.29929(8) -0.00534(5) 0.08617(8) 0.0191(2) Uani 1 1 d . . .
Si2 Si 0.31129(8) -0.01204(5) 0.31855(8) 0.0189(2) Uani 1 1 d . . .
N1 N 0.3149(3) 0.03486(15) 0.2074(2) 0.0172(6) Uani 1 1 d . . .
H1N H 0.374(4) 0.052(2) 0.223(4) 0.031(13) Uiso 1 1 d . . .
N2 N 0.1522(2) 0.21133(16) 0.1649(2) 0.0209(7) Uani 1 1 d . . .
N3 N 0.1095(3) 0.25933(17) 0.1556(3) 0.0292(8) Uani 1 1 d . . .
C1 C 0.1559(3) -0.0307(2) 0.0366(3) 0.0261(9) Uani 1 1 d . . .
H1A H 0.1412 -0.0688 0.0747 0.039 Uiso 1 1 calc R . .
H1B H 0.1430 -0.0420 -0.0357 0.039 Uiso 1 1 calc R . .
H1C H 0.1079 0.0052 0.0445 0.039 Uiso 1 1 calc R . .
C2 C 0.3890(3) -0.07764(19) 0.0956(3) 0.0274(9) Uani 1 1 d . . .
H2A H 0.3705 -0.1095 0.1424 0.041 Uiso 1 1 calc R . .
H2B H 0.4649 -0.0641 0.1212 0.041 Uiso 1 1 calc R . .
H2C H 0.3791 -0.0975 0.0281 0.041 Uiso 1 1 calc R . .
C3 C 0.3417(3) 0.06022(18) 0.0082(3) 0.0209(8) Uani 1 1 d . . .
H3A H 0.4213 0.0667 0.0301 0.025 Uiso 1 1 calc R . .
H3B H 0.3222 0.0478 -0.0647 0.025 Uiso 1 1 calc R . .
C4 C 0.3789(3) 0.19769(18) 0.0861(3) 0.0233(8) Uani 1 1 d . . .
C5 C 0.3751(3) 0.18076(19) 0.1964(3) 0.0227(8) Uani 1 1 d . . .
H5A H 0.3771 0.2210 0.2372 0.027 Uiso 1 1 calc R . .
H5B H 0.4377 0.1530 0.2294 0.027 Uiso 1 1 calc R . .
C6 C 0.4917(3) 0.18780(19) 0.0668(3) 0.0269(9) Uani 1 1 d . . .
H6A H 0.5416 0.2211 0.1038 0.040 Uiso 1 1 calc R . .
H6B H 0.4865 0.1916 -0.0063 0.040 Uiso 1 1 calc R . .
H6C H 0.5190 0.1443 0.0905 0.040 Uiso 1 1 calc R . .
C7 C 0.3449(4) 0.26814(18) 0.0606(3) 0.0280(9) Uani 1 1 d . . .
H7A H 0.3994 0.2975 0.1017 0.042 Uiso 1 1 calc R . .
H7B H 0.2744 0.2761 0.0754 0.042 Uiso 1 1 calc R . .
H7C H 0.3390 0.2761 -0.0118 0.042 Uiso 1 1 calc R . .
C8 C 0.1851(3) 0.1570(2) -0.1022(3) 0.0267(9) Uani 1 1 d . . .
C9 C 0.2558(4) 0.1765(2) -0.1739(3) 0.0349(10) Uani 1 1 d . . .
H9A H 0.2092 0.1862 -0.2415 0.052 Uiso 1 1 calc R . .
H9B H 0.3050 0.1406 -0.1789 0.052 Uiso 1 1 calc R . .
H9C H 0.2984 0.2154 -0.1470 0.052 Uiso 1 1 calc R . .
C10 C 0.1063(3) 0.2114(2) -0.0927(3) 0.0303(9) Uani 1 1 d . . .
H10A H 0.0590 0.2212 -0.1599 0.045 Uiso 1 1 calc R . .
H10B H 0.1473 0.2506 -0.0649 0.045 Uiso 1 1 calc R . .
H10C H 0.0619 0.1974 -0.0470 0.045 Uiso 1 1 calc R . .
C11 C 0.1173(4) 0.0978(2) -0.1464(3) 0.0341(10) Uani 1 1 d . . .
H11A H 0.0688 0.1092 -0.2124 0.051 Uiso 1 1 calc R . .
H11B H 0.0739 0.0838 -0.0998 0.051 Uiso 1 1 calc R . .
H11C H 0.1654 0.0621 -0.1554 0.051 Uiso 1 1 calc R . .
C12 C 0.4454(3) -0.0514(2) 0.3710(3) 0.0261(9) Uani 1 1 d . . .
H12A H 0.4610 -0.0816 0.3205 0.039 Uiso 1 1 calc R . .
H12B H 0.4438 -0.0754 0.4331 0.039 Uiso 1 1 calc R . .
H12C H 0.5020 -0.0178 0.3871 0.039 Uiso 1 1 calc R . .
C13 C 0.2089(3) -0.0791(2) 0.2928(3) 0.0270(9) Uani 1 1 d . . .
H13A H 0.2317 -0.1127 0.2511 0.040 Uiso 1 1 calc R . .
H13B H 0.1382 -0.0615 0.2563 0.040 Uiso 1 1 calc R . .
H13C H 0.2030 -0.0982 0.3574 0.040 Uiso 1 1 calc R . .
C14 C 0.2895(3) 0.04955(19) 0.4127(3) 0.0237(8) Uani 1 1 d . . .
H14A H 0.2502 0.0285 0.4587 0.028 Uiso 1 1 calc R . .
H14B H 0.3611 0.0639 0.4547 0.028 Uiso 1 1 calc R . .
C15 C 0.0653(3) 0.0996(2) 0.3360(3) 0.0257(9) Uani 1 1 d . . .
C16 C -0.0073(3) 0.1602(2) 0.3305(4) 0.0336(10) Uani 1 1 d . . .
H16A H -0.0838 0.1471 0.3095 0.050 Uiso 1 1 calc R . .
H16B H 0.0082 0.1911 0.2808 0.050 Uiso 1 1 calc R . .
H16C H 0.0074 0.1810 0.3976 0.050 Uiso 1 1 calc R . .
C17 C 0.0424(4) 0.0510(2) 0.4133(4) 0.0364(10) Uani 1 1 d . . .
H17A H -0.0350 0.0400 0.3955 0.055 Uiso 1 1 calc R . .
H17B H 0.0625 0.0704 0.4814 0.055 Uiso 1 1 calc R . .
H17C H 0.0852 0.0113 0.4125 0.055 Uiso 1 1 calc R . .
C18 C 0.0351(3) 0.0674(2) 0.2296(3) 0.0319(10) Uani 1 1 d . . .
H18A H -0.0420 0.0554 0.2121 0.048 Uiso 1 1 calc R . .
H18B H 0.0793 0.0282 0.2304 0.048 Uiso 1 1 calc R . .
H18C H 0.0487 0.0982 0.1790 0.048 Uiso 1 1 calc R . .
C19 C 0.2572(3) 0.18736(19) 0.4533(3) 0.0254(9) Uani 1 1 d . . .
C20 C 0.2207(4) 0.1735(2) 0.5498(3) 0.0369(11) Uani 1 1 d . . .
H20A H 0.2464 0.2085 0.5994 0.055 Uiso 1 1 calc R . .
H20B H 0.2510 0.1317 0.5788 0.055 Uiso 1 1 calc R . .
H20C H 0.1412 0.1715 0.5335 0.055 Uiso 1 1 calc R . .
C21 C 0.3813(4) 0.1908(2) 0.4781(3) 0.0340(10) Uani 1 1 d . . .
H21A H 0.4061 0.2312 0.5152 0.051 Uiso 1 1 calc R . .
H21B H 0.4051 0.1900 0.4147 0.051 Uiso 1 1 calc R . .
H21C H 0.4122 0.1532 0.5203 0.051 Uiso 1 1 calc R . .
C22 C 0.2140(4) 0.2537(2) 0.4102(3) 0.0298(9) Uani 1 1 d . . .
H22A H 0.2368 0.2872 0.4628 0.045 Uiso 1 1 calc R . .
H22B H 0.1345 0.2523 0.3888 0.045 Uiso 1 1 calc R . .
H22C H 0.2429 0.2642 0.3516 0.045 Uiso 1 1 calc R . .
S1 S 0.67091(8) 0.03486(5) 0.25728(8) 0.0237(2) Uani 1 1 d . . .
O1 O 0.5582(2) 0.04319(14) 0.2033(2) 0.0314(7) Uani 1 1 d . . .
O2 O 0.6942(3) -0.02324(15) 0.3182(3) 0.0392(8) Uani 1 1 d . . .
O3 O 0.7476(2) 0.05081(16) 0.1993(2) 0.0355(7) Uani 1 1 d . . .
C23 C 0.6898(3) 0.1000(2) 0.3517(3) 0.0294(9) Uani 1 1 d . . .
F1 F 0.6106(2) 0.09988(14) 0.4009(2) 0.0428(7) Uani 1 1 d . . .
F2 F 0.6895(2) 0.15845(12) 0.3088(2) 0.0429(7) Uani 1 1 d . . .
F3 F 0.7832(2) 0.09416(14) 0.4221(2) 0.0433(7) Uani 1 1 d . . .

loop_
_atom_site_aniso_label
_atom_site_aniso_U_11
_atom_site_aniso_U_22
_atom_site_aniso_U_33
_atom_site_aniso_U_23
_atom_site_aniso_U_13
_atom_site_aniso_U_12
Ru1 0.01622(15) 0.01641(16) 0.01540(16) 0.00064(11) 0.00381(11) 0.00121(11)
P1 0.0203(5) 0.0168(4) 0.0155(4) 0.0010(4) 0.0068(4) 0.0026(4)
P2 0.0191(5) 0.0193(5) 0.0149(4) 0.0001(4) 0.0056(4) 0.0023(4)
Si1 0.0201(5) 0.0160(5) 0.0211(5) -0.0020(4) 0.0048(4) -0.0005(4)
Si2 0.0194(5) 0.0165(5) 0.0203(5) 0.0015(4) 0.0041(4) 0.0008(4)
N1 0.0144(15) 0.0175(15) 0.0195(16) -0.0010(12) 0.0041(12) -0.0034(12)
N2 0.0184(15) 0.0282(18) 0.0166(16) 0.0039(13) 0.0051(12) 0.0021(14)
N3 0.0308(19) 0.0293(19) 0.0276(19) 0.0047(15) 0.0074(15) 0.0102(16)
C1 0.023(2) 0.034(2) 0.0184(19) 0.0008(16) -0.0008(15) -0.0115(17)
C2 0.031(2) 0.021(2) 0.033(2) -0.0027(17) 0.0141(18) 0.0004(17)
C3 0.0208(19) 0.0223(19) 0.0204(19) -0.0014(15) 0.0069(15) 0.0009(15)
C4 0.024(2) 0.0182(19) 0.030(2) -0.0003(16) 0.0112(16) -0.0009(15)
C5 0.0226(19) 0.0229(19) 0.024(2) -0.0005(16) 0.0075(16) -0.0018(15)
C6 0.026(2) 0.0210(19) 0.036(2) -0.0033(17) 0.0110(17) -0.0035(16)
C7 0.034(2) 0.0171(19) 0.035(2) 0.0030(17) 0.0125(18) 0.0014(17)
C8 0.027(2) 0.033(2) 0.0179(19) 0.0048(17) 0.0015(16) 0.0039(17)
C9 0.047(3) 0.038(3) 0.022(2) 0.0049(19) 0.0126(19) 0.006(2)
C10 0.032(2) 0.034(2) 0.024(2) 0.0049(18) 0.0055(17) 0.0104(18)
C11 0.030(2) 0.039(3) 0.027(2) -0.0010(19) -0.0028(18) 0.0043(19)
C12 0.024(2) 0.026(2) 0.027(2) 0.0011(17) 0.0042(16) 0.0067(16)
C13 0.030(2) 0.023(2) 0.028(2) 0.0015(17) 0.0076(17) -0.0040(17)
C14 0.0221(19) 0.025(2) 0.023(2) 0.0054(16) 0.0036(15) 0.0045(16)
C15 0.022(2) 0.027(2) 0.031(2) 0.0051(17) 0.0119(17) 0.0010(16)
C16 0.025(2) 0.035(2) 0.043(3) 0.007(2) 0.0136(19) 0.0059(18)
C17 0.036(2) 0.036(2) 0.042(3) 0.010(2) 0.018(2) 0.000(2)
C18 0.026(2) 0.033(2) 0.034(2) 0.0023(19) 0.0019(18) -0.0045(18)
C19 0.034(2) 0.024(2) 0.0164(19) -0.0019(15) 0.0023(16) 0.0045(17)
C20 0.060(3) 0.031(2) 0.021(2) 0.0021(18) 0.013(2) 0.011(2)
C21 0.036(2) 0.027(2) 0.032(2) -0.0067(18) -0.0053(19) 0.0018(18)
C22 0.038(2) 0.024(2) 0.025(2) -0.0019(17) 0.0019(18) 0.0061(18)
S1 0.0211(5) 0.0212(5) 0.0282(5) -0.0042(4) 0.0052(4) -0.0005(4)
O1 0.0228(15) 0.0322(16) 0.0363(17) 0.0000(13) 0.0018(12) -0.0028(12)
O2 0.0396(18) 0.0255(16) 0.051(2) 0.0031(14) 0.0093(15) 0.0045(13)
O3 0.0314(16) 0.0446(19) 0.0357(18) -0.0115(14) 0.0181(14) -0.0056(14)
C23 0.025(2) 0.032(2) 0.033(2) -0.0042(18) 0.0107(18) -0.0006(17)
F1 0.0418(15) 0.0508(17) 0.0445(16) -0.0128(13) 0.0272(13) -0.0067(13)
F2 0.0544(17) 0.0242(13) 0.0533(18) -0.0109(12) 0.0193(14) -0.0074(12)
F3 0.0367(15) 0.0568(18) 0.0325(14) -0.0125(13) 0.0014(12) -0.0070(13)

loop_
_geom_bond_atom_site_label_1
_geom_bond_atom_site_label_2
_geom_bond_distance
_geom_bond_site_symmetry_2
_geom_bond_publ_flag
Ru1 N2 1.904(3) . ?
Ru1 C5 2.109(4) . ?
Ru1 N1 2.230(3) . ?
Ru1 P1 2.3384(10) . ?
Ru1 P2 2.3724(10) . ?
P1 C3 1.825(4) . ?
P1 C8 1.874(4) . ?
P1 C4 1.899(4) . ?
P2 C14 1.845(4) . ?
P2 C19 1.879(4) . ?
P2 C15 1.881(4) . ?
Si1 N1 1.805(3) . ?
Si1 C1 1.852(4) . ?
Si1 C2 1.854(4) . ?
Si1 C3 1.871(4) . ?
Si2 N1 1.798(3) . ?
Si2 C12 1.859(4) . ?
Si2 C13 1.864(4) . ?
Si2 C14 1.865(4) . ?
N1 H1N 0.81(5) . ?
N2 N3 1.115(5) . ?
C1 H1A 0.9800 . ?
C1 H1B 0.9800 . ?
C1 H1C 0.9800 . ?
C2 H2A 0.9800 . ?
C2 H2B 0.9800 . ?
C2 H2C 0.9800 . ?
C3 H3A 0.9900 . ?
C3 H3B 0.9900 . ?
C4 C7 1.522(5) . ?
C4 C6 1.535(5) . ?
C4 C5 1.548(5) . ?
C5 H5A 0.9900 . ?
C5 H5B 0.9900 . ?
C6 H6A 0.9800 . ?
C6 H6B 0.9800 . ?
C6 H6C 0.9800 . ?
C7 H7A 0.9800 . ?
C7 H7B 0.9800 . ?
C7 H7C 0.9800 . ?
C8 C11 1.522(6) . ?
C8 C10 1.526(6) . ?
C8 C9 1.533(6) . ?
C9 H9A 0.9800 . ?
C9 H9B 0.9800 . ?
C9 H9C 0.9800 . ?
C10 H10A 0.9800 . ?
C10 H10B 0.9800 . ?
C10 H10C 0.9800 . ?
C11 H11A 0.9800 . ?
C11 H11B 0.9800 . ?
C11 H11C 0.9800 . ?
C12 H12A 0.9800 . ?
C12 H12B 0.9800 . ?
C12 H12C 0.9800 . ?
C13 H13A 0.9800 . ?
C13 H13B 0.9800 . ?
C13 H13C 0.9800 . ?
C14 H14A 0.9900 . ?
C14 H14B 0.9900 . ?
C15 C17 1.526(6) . ?
C15 C16 1.537(6) . ?
C15 C18 1.546(6) . ?
C16 H16A 0.9800 . ?
C16 H16B 0.9800 . ?
C16 H16C 0.9800 . ?
C17 H17A 0.9800 . ?
C17 H17B 0.9800 . ?
C17 H17C 0.9800 . ?
C18 H18A 0.9800 . ?
C18 H18B 0.9800 . ?
C18 H18C 0.9800 . ?
C19 C20 1.522(6) . ?
C19 C22 1.526(5) . ?
C19 C21 1.530(6) . ?
C20 H20A 0.9800 . ?
C20 H20B 0.9800 . ?
C20 H20C 0.9800 . ?
C21 H21A 0.9800 . ?
C21 H21B 0.9800 . ?
C21 H21C 0.9800 . ?
C22 H22A 0.9800 . ?
C22 H22B 0.9800 . ?
C22 H22C 0.9800 . ?
S1 O3 1.435(3) . ?
S1 O2 1.437(3) . ?
S1 O1 1.447(3) . ?
S1 C23 1.824(4) . ?
C23 F3 1.330(5) . ?
C23 F2 1.332(5) . ?
C23 F1 1.340(5) . ?
